data_2103235
loop_
_publ_author_name
'Zakaria, Choudhury M.'
'Ferguson, George'
'Lough, Alan J.'
'Glidewell, Christopher'

_publ_section_title
;
 [Ni(cyclam)(OCO<i>R</i>)~2~], a finite molecular complex:
 hydrogen-bonded supramolecular aggregation in one, two and three
 dimensions, and coordination polymers in one and two dimensions
;
_journal_issue 1
_journal_name_full 'Acta Crystallographica Section B'
_journal_page_first 78
_journal_page_last 93
_journal_paper_doi 10.1107/S010876810101850X
_journal_volume 58
_journal_year 2002
_chemical_formula_moiety 'C24 H32 N6 Ni O8'
_chemical_formula_sum 'C24 H32 N6 Ni O8'
_chemical_formula_weight 591.27
_chemical_name_systematic
;
Bis-(4-nitrobenzoato)-1,4,8,11-tetraazacyclotetradecanenickel(II)
;
_space_group_IT_number 14
_symmetry_cell_setting monoclinic
_symmetry_space_group_name_Hall '-P 2yn'
_symmetry_space_group_name_H-M 'P 1 21/n 1'
_atom_sites_solution_hydrogens geom
_atom_sites_solution_primary direct
_atom_sites_solution_secondary difmap
_cell_angle_alpha 90.00
_cell_angle_beta 114.2543(10)
_cell_angle_gamma 90.00
_cell_formula_units_Z 2
_cell_length_a 12.8106(3)
_cell_length_b 8.4187(2)
_cell_length_c 12.8397(4)
_cell_measurement_reflns_used 2781
_cell_measurement_temperature 150(2)
_cell_measurement_theta_max 27.79
_cell_measurement_theta_min 2.93
_cell_volume 1262.51(6)
_computing_cell_refinement 'DENZO-SMN (Otwinowski & Minor, 1997)'
_computing_data_collection 'Kappa-CCD server softare (Nonius, 1997)'
_computing_data_reduction 'DENZO-SMN (Otwinowski & Minor, 1997)'
_computing_molecular_graphics 'PLATON (Spek, 2001)'
_computing_publication_material 'SHELXL-97  (Sheldrick, 1997b) and PRPKAPPA (Ferguson, 1999)'
_computing_structure_refinement 'SHELXL-97 (Sheldrick, 1997b)'
_computing_structure_solution 'SHELXS-97 (Sheldrick, 1997a)'
_diffrn_ambient_temperature 150(2)
_diffrn_measured_fraction_theta_full .971
_diffrn_measured_fraction_theta_max .971
_diffrn_measurement_device_type Kappa-CCD
_diffrn_measurement_method '\f scans, and \w scans with \k offsets'
_diffrn_radiation_monochromator graphite
_diffrn_radiation_source 'fine-focus sealed X-ray tube'
_diffrn_radiation_type 'Mo K\a'
_diffrn_radiation_wavelength .71073
_diffrn_reflns_av_R_equivalents .040
_diffrn_reflns_av_sigmaI/netI .042
_diffrn_reflns_limit_h_max 16
_diffrn_reflns_limit_h_min 0
_diffrn_reflns_limit_k_max 10
_diffrn_reflns_limit_k_min 0
_diffrn_reflns_limit_l_max 15
_diffrn_reflns_limit_l_min -16
_diffrn_reflns_number 8828
_diffrn_reflns_theta_full 27.79
_diffrn_reflns_theta_max 27.79
_diffrn_reflns_theta_min 2.93
_diffrn_standards_decay_% 0
_exptl_absorpt_coefficient_mu .831
_exptl_absorpt_correction_T_max .8384
_exptl_absorpt_correction_T_min .8130
_exptl_absorpt_correction_type multi-scan
_exptl_absorpt_process_details 'DENZO-SMN (Otwinowski & Minor, 1997)'
_exptl_crystal_colour colourless
_exptl_crystal_density_diffrn 1.555
_exptl_crystal_density_method 'not measured'
_exptl_crystal_description block
_exptl_crystal_F_000 620
_exptl_crystal_size_max .26
_exptl_crystal_size_mid .24
_exptl_crystal_size_min .22
_refine_diff_density_max .367
_refine_diff_density_min -.390
_refine_ls_extinction_method none
_refine_ls_goodness_of_fit_ref 1.038
_refine_ls_hydrogen_treatment constr
_refine_ls_matrix_type full
_refine_ls_number_parameters 178
_refine_ls_number_reflns 2894
_refine_ls_number_restraints 0
_refine_ls_restrained_S_all 1.038
_refine_ls_R_factor_all .0394
_refine_ls_R_factor_gt .0303
_refine_ls_shift/su_max .001
_refine_ls_shift/su_mean .000
_refine_ls_structure_factor_coef Fsqd
_refine_ls_weighting_details 'w=1/[\s^2^(Fo^2^)+(0.0314P)^2^+0.5307P] where P=(Fo^2^+2Fc^2^)/3'
_refine_ls_weighting_scheme calc
_refine_ls_wR_factor_gt .0750
_refine_ls_wR_factor_ref .0797
_reflns_number_gt 2456
_reflns_number_total 2894
_reflns_threshold_expression >2\s(I)
_cod_data_source_file na0129.cif
_cod_data_source_block III
_cod_depositor_comments
;
The following automatic conversions were performed:
'_exptl_absorpt_correction_type' value 'Multi-scan' changed to
'multi-scan' according to
'/home/saulius/struct/CIF-dictionaries/cif_core.dic' dictionary named
'cif_core.dic' version 2.4.1 from 2010-06-29.

Automatic conversion script
Id: cif_fix_enum 1527 2010-12-29 10:47:43Z saulius 

The following automatic conversions were performed:

'_exptl_absorpt_correction_type' value 'Multi-scan' changed to
'multi-scan' according to
/home/saulius/struct/CIF-dictionaries/cif_core.dic dictionary named
'cif_core.dic' version 2.4.1 from 2010-06-29.

Automatic conversion script
Id: cif_fix_values 1715 2011-07-08 13:25:40Z adriana 
;
_cod_original_sg_symbol_H-M P21/n
_cod_database_code 2103235
_cod_database_fobs_code 2103235

loop_
_symmetry_equiv_pos_as_xyz
'x, y, z'
'x+1/2, -y+1/2, z+1/2'
'-x, -y, -z'
'-x-1/2, y-1/2, -z-1/2'

loop_
_atom_site_label
_atom_site_fract_x
_atom_site_fract_y
_atom_site_fract_z
_atom_site_U_iso_or_equiv
_atom_site_adp_type
_atom_site_calc_flag
_atom_site_refinement_flags
_atom_site_occupancy
_atom_site_type_symbol
Ni1 .5000 .5000 .5000 .01595(11) Uani d S 1 Ni
N1 .57282(10) .33040(15) .62464(11) .0193(3) Uani d . 1 N
C2 .62427(13) .21138(19) .57574(14) .0228(3) Uani d . 1 C
C3 .54312(13) .18189(19) .45225(14) .0226(3) Uani d . 1 C
N4 .52317(10) .33495(16) .39076(11) .0195(3) Uani d . 1 N
C5 .43331(14) .3272(2) .27367(14) .0238(3) Uani d . 1 C
C6 .40728(14) .48956(19) .21559(14) .0236(3) Uani d . 1 C
C7 .34781(13) .6063(2) .26408(13) .0217(3) Uani d . 1 C
O11 .33036(9) .42120(13) .46359(10) .0218(3) Uani d . 1 O
O12 .34942(10) .22940(17) .59137(12) .0410(4) Uani d . 1 O
O41 -.23591(12) .2008(2) .40490(17) .0595(5) Uani d . 1 O
O42 -.25454(10) .41423(19) .30553(12) .0423(4) Uani d . 1 O
N14 -.19596(12) .3093(2) .36853(14) .0343(4) Uani d . 1 N
C11 .16301(13) .32350(19) .47697(13) .0195(3) Uani d . 1 C
C12 .09284(14) .4217(2) .38919(14) .0239(3) Uani d . 1 C
C13 -.02574(14) .4187(2) .35172(15) .0262(4) Uani d . 1 C
C14 -.07089(13) .3137(2) .40536(14) .0250(4) Uani d . 1 C
C15 -.00398(14) .2141(2) .49259(15) .0271(4) Uani d . 1 C
C16 .11389(14) .2198(2) .52871(14) .0245(4) Uani d . 1 C
C17 .29251(13) .32381(19) .51547(14) .0210(3) Uani d . 1 C
H1 .5135 .2805 .6359 .023 Uiso calc R 1 H
H2A .6378 .1112 .6197 .027 Uiso calc R 1 H
H2B .6987 .2506 .5798 .027 Uiso calc R 1 H
H3A .5771 .1043 .4171 .027 Uiso calc R 1 H
H3B .4698 .1382 .4482 .027 Uiso calc R 1 H
H4 .5910 .3615 .3848 .023 Uiso calc R 1 H
H5A .3625 .2836 .2760 .029 Uiso calc R 1 H
H5B .4580 .2538 .2279 .029 Uiso calc R 1 H
H6A .4801 .5376 .2217 .028 Uiso calc R 1 H
H6B .3584 .4740 .1334 .028 Uiso calc R 1 H
H7A .3159 .6952 .2098 .026 Uiso calc R 1 H
H7B .2834 .5521 .2730 .026 Uiso calc R 1 H
H12 .1264 .4923 .3540 .029 Uiso calc R 1 H
H13 -.0737 .4861 .2918 .031 Uiso calc R 1 H
H15 -.0380 .1431 .5272 .032 Uiso calc R 1 H
H16 .1614 .1527 .5890 .029 Uiso calc R 1 H

loop_
_atom_site_aniso_label
_atom_site_aniso_U_11
_atom_site_aniso_U_22
_atom_site_aniso_U_33
_atom_site_aniso_U_12
_atom_site_aniso_U_13
_atom_site_aniso_U_23
Ni1 .01204(15) .01563(16) .01780(16) -.00064(10) .00373(11) .00118(10)
N1 .0137(6) .0196(6) .0219(7) -.0007(5) .0046(5) .0025(5)
C2 .0186(7) .0188(8) .0283(9) .0026(6) .0068(6) .0035(7)
C3 .0206(7) .0172(8) .0285(9) .0003(6) .0085(7) -.0004(6)
N4 .0139(6) .0207(6) .0219(7) -.0022(5) .0054(5) -.0004(5)
C5 .0219(8) .0263(8) .0208(8) -.0036(7) .0063(6) -.0036(7)
C6 .0206(8) .0294(9) .0190(8) -.0025(7) .0062(6) .0013(7)
C7 .0161(7) .0273(8) .0180(8) -.0023(6) .0031(6) .0033(6)
O11 .0147(5) .0245(6) .0244(6) -.0033(4) .0062(4) .0030(5)
O12 .0183(6) .0473(8) .0505(9) .0006(6) .0071(6) .0282(7)
O41 .0273(7) .0675(11) .0894(13) -.0090(7) .0297(8) .0087(10)
O42 .0186(6) .0622(10) .0403(8) .0062(6) .0061(6) -.0062(7)
N14 .0184(7) .0482(10) .0376(9) -.0038(7) .0128(7) -.0118(8)
C11 .0167(7) .0206(8) .0208(8) -.0021(6) .0073(6) -.0028(6)
C12 .0193(8) .0258(9) .0267(9) -.0018(6) .0094(6) .0008(7)
C13 .0197(8) .0313(10) .0253(9) .0021(7) .0068(6) -.0015(7)
C14 .0148(7) .0332(9) .0280(9) -.0030(6) .0097(6) -.0103(7)
C15 .0239(8) .0316(9) .0312(9) -.0054(7) .0169(7) -.0025(7)
C16 .0222(8) .0276(9) .0245(8) -.0025(7) .0104(7) .0004(7)
C17 .0168(7) .0214(8) .0239(8) -.0029(6) .0073(6) .0003(6)

loop_
_atom_type_symbol
_atom_type_description
_atom_type_scat_dispersion_real
_atom_type_scat_dispersion_imag
_atom_type_scat_source
C C .0033 .0016 'International Tables Vol C Tables 4.2.6.8 and 6.1.1.4'
H H .0000 .0000 'International Tables Vol C Tables 4.2.6.8 and 6.1.1.4'
N N .0061 .0033 'International Tables Vol C Tables 4.2.6.8 and 6.1.1.4'
Ni Ni .3393 1.1124 'International Tables Vol C Tables 4.2.6.8 and 6.1.1.4'
O O .0106 .0060 'International Tables Vol C Tables 4.2.6.8 and 6.1.1.4'

loop_
_geom_angle_atom_site_label_1
_geom_angle_atom_site_label_2
_geom_angle_atom_site_label_3
_geom_angle_site_symmetry_1
_geom_angle_site_symmetry_3
_geom_angle
_geom_angle_publ_flag
N1 Ni1 N1 3_666 . 180.0 no
N1 Ni1 N4 3_666 3_666 85.20(5) no
N1 Ni1 N4 . 3_666 94.80(5) no
N1 Ni1 N4 3_666 . 94.80(5) no
N1 Ni1 N4 . . 85.20(5) no
N4 Ni1 N4 3_666 . 180.0 no
N1 Ni1 O11 3_666 3_666 92.88(5) no
N1 Ni1 O11 . 3_666 87.12(5) no
N4 Ni1 O11 3_666 3_666 93.39(5) no
N4 Ni1 O11 . 3_666 86.61(5) no
N1 Ni1 O11 3_666 . 87.12(5) no
N1 Ni1 O11 . . 92.88(5) no
N4 Ni1 O11 3_666 . 86.61(5) no
N4 Ni1 O11 . . 93.39(5) no
O11 Ni1 O11 3_666 . 180.0 no
C7 N1 C2 3_666 . 114.1(2) no
C7 N1 Ni1 3_666 . 114.5(2) no
C2 N1 Ni1 . . 106.2(2) no
C7 N1 H1 3_666 . 107.2 no
C2 N1 H1 . . 107.2 no
Ni1 N1 H1 . . 107.2 no
N1 C2 C3 . . 108.8(2) no
N1 C2 H2A . . 109.9 no
C3 C2 H2A . . 109.9 no
N1 C2 H2B . . 109.9 no
C3 C2 H2B . . 109.9 no
H2A C2 H2B . . 108.3 no
N4 C3 C2 . . 108.0(2) no
N4 C3 H3A . . 110.1 no
C2 C3 H3A . . 110.1 no
N4 C3 H3B . . 110.1 no
C2 C3 H3B . . 110.1 no
H3A C3 H3B . . 108.4 no
C5 N4 C3 . . 113.5(2) no
C5 N4 Ni1 . . 116.7(2) no
C3 N4 Ni1 . . 105.28(9) no
C5 N4 H4 . . 106.9 no
C3 N4 H4 . . 106.9 no
Ni1 N4 H4 . . 106.9 no
N4 C5 C6 . . 112.4(2) no
N4 C5 H5A . . 109.1 no
C6 C5 H5A . . 109.1 no
N4 C5 H5B . . 109.1 no
C6 C5 H5B . . 109.1 no
H5A C5 H5B . . 107.9 no
C7 C6 C5 . . 115.04(13) no
C7 C6 H6A . . 108.5 no
C5 C6 H6A . . 108.5 no
C7 C6 H6B . . 108.5 no
C5 C6 H6B . . 108.5 no
H6A C6 H6B . . 107.5 no
N1 C7 C6 3_666 . 111.6(2) no
N1 C7 H7A 3_666 . 109.3 no
C6 C7 H7A . . 109.3 no
N1 C7 H7B 3_666 . 109.3 no
C6 C7 H7B . . 109.3 no
H7A C7 H7B . . 108.0 no
C17 O11 Ni1 . . 131.3(2) no
O42 N14 O41 . . 123.3(2) no
O42 N14 C14 . . 119.0(2) no
O41 N14 C14 . . 117.7(2) no
C12 C11 C16 . . 119.4(2) no
C12 C11 C17 . . 121.2(2) no
C16 C11 C17 . . 119.4(2) no
C11 C12 C13 . . 121.3(2) no
C11 C12 H12 . . 119.3 no
C13 C12 H12 . . 119.3 no
C14 C13 C12 . . 117.3(2) no
C14 C13 H13 . . 121.3 no
C12 C13 H13 . . 121.3 no
C15 C14 C13 . . 123.0(2) no
C15 C14 N14 . . 118.5(2) no
C13 C14 N14 . . 118.5(2) no
C14 C15 C16 . . 118.6(2) no
C14 C15 H15 . . 120.7 no
C16 C15 H15 . . 120.7 no
C15 C16 C11 . . 120.4(2) no
C15 C16 H16 . . 119.8 no
C11 C16 H16 . . 119.8 no
O12 C17 O11 . . 126.8(2) no
O12 C17 C11 . . 117.7(2) no
O11 C17 C11 . . 115.5(2) no

loop_
_geom_bond_atom_site_label_1
_geom_bond_atom_site_label_2
_geom_bond_site_symmetry_2
_geom_bond_distance
_geom_bond_publ_flag
Ni1 N1 3_666 2.060(2) no
Ni1 N1 . 2.060(2) no
Ni1 N4 3_666 2.080(2) no
Ni1 N4 . 2.080(2) no
Ni1 O11 3_666 2.132(2) no
Ni1 O11 . 2.132(2) no
N1 C7 3_666 1.472(2) no
N1 C2 . 1.474(2) no
N1 H1 . .93 no
C2 C3 . 1.517(2) no
C2 H2A . .99 no
C2 H2B . .99 no
C3 N4 . 1.478(2) no
C3 H3A . .99 no
C3 H3B . .99 no
N4 C5 . 1.472(2) no
N4 H4 . .93 no
C5 C6 . 1.527(2) no
C5 H5A . .99 no
C5 H5B . .99 no
C6 C7 . 1.524(2) no
C6 H6A . .99 no
C6 H6B . .99 no
C7 N1 3_666 1.472(2) no
C7 H7A . .99 no
C7 H7B . .99 no
O11 C17 . 1.271(2) no
O12 C17 . 1.237(2) no
O41 N14 . 1.229(2) no
O42 N14 . 1.224(2) no
N14 C14 . 1.473(2) no
C11 C12 . 1.389(2) no
C11 C16 . 1.394(2) no
C11 C17 . 1.524(2) no
C12 C13 . 1.393(2) no
C12 H12 . .95 no
C13 C14 . 1.385(2) no
C13 H13 . .95 no
C14 C15 . 1.380(3) no
C15 C16 . 1.386(2) no
C15 H15 . .95 no
C16 H16 . .95 no

loop_
_geom_hbond_atom_site_label_D
_geom_hbond_atom_site_label_H
_geom_hbond_atom_site_label_A
_geom_hbond_site_symmetry_A
_geom_hbond_distance_DH
_geom_hbond_distance_HA
_geom_hbond_distance_DA
_geom_hbond_angle_DHA
_geom_hbond_publ_flag
N1 H1 O12 . .93 1.99 2.845(2) 153 y
N4 H4 O41 1_655 .93 2.52 3.221(2) 132 y
C16 H16 O42 2_555 .95 2.60 3.439(2) 148 y

loop_
_geom_torsion_atom_site_label_1
_geom_torsion_atom_site_label_2
_geom_torsion_atom_site_label_3
_geom_torsion_atom_site_label_4
_geom_torsion_site_symmetry_1
_geom_torsion_site_symmetry_4
_geom_torsion
_geom_torsion_publ_flag
N4 Ni1 N1 C7 3_666 3_666 -39.6(12) no
N4 Ni1 N1 C7 . 3_666 140.4(2) no
O11 Ni1 N1 C7 3_666 3_666 53.5(2) no
O11 Ni1 N1 C7 . 3_666 -126.5(2) no
N4 Ni1 N1 C2 3_666 . -166.51(9) no
N4 Ni1 N1 C2 . . 13.49(9) no
O11 Ni1 N1 C2 3_666 . -73.34(9) no
O11 Ni1 N1 C2 . . 106.66(9) no
C7 N1 C2 C3 3_666 . -168.2(2) no
Ni1 N1 C2 C3 . . -41.1(2) no
N1 C2 C3 N4 . . 58.2(11) no
C2 C3 N4 C5 . . -172.0(2) no
C2 C3 N4 Ni1 . . -43.2(2) no
N1 Ni1 N4 C5 3_666 . -36.6(2) no
N1 Ni1 N4 C5 . . 143.4(2) no
O11 Ni1 N4 C5 3_666 . -129.2(2) no
O11 Ni1 N4 C5 . . 50.8(2) no
N1 Ni1 N4 C3 3_666 . -163.41(9) no
N1 Ni1 N4 C3 . . 16.59(9) no
O11 Ni1 N4 C3 3_666 . 103.98(9) no
O11 Ni1 N4 C3 . . -76.02(9) no
C3 N4 C5 C6 . . 175.1(2) no
Ni1 N4 C5 C6 . . 52.5(2) no
N4 C5 C6 C7 . . -69.4(2) no
C5 C6 C7 N1 . 3_666 74.1(2) no
N1 Ni1 O11 C17 3_666 . -169.7(2) no
N1 Ni1 O11 C17 . . 10.3(12) no
N4 Ni1 O11 C17 3_666 . -84.3(2) no
N4 Ni1 O11 C17 . . 95.7(2) no
C16 C11 C12 C13 . . .0(2) no
C17 C11 C12 C13 . . 178.3(2) no
C11 C12 C13 C14 . . -.1(2) no
C12 C13 C14 C15 . . .0(3) no
C12 C13 C14 N14 . . 179.2(2) no
O42 N14 C14 C15 . . 167.8(2) no
O41 N14 C14 C15 . . -10.9(2) no
O42 N14 C14 C13 . . -11.5(2) no
O41 N14 C14 C13 . . 169.8(2) no
C13 C14 C15 C16 . . .3(3) no
N14 C14 C15 C16 . . -178.9(2) no
C14 C15 C16 C11 . . -.5(3) no
C12 C11 C16 C15 . . .3(2) no
C17 C11 C16 C15 . . -178.0(2) no
Ni1 O11 C17 O12 . . -13.3(3) no
Ni1 O11 C17 C11 . . 167.9(2) no
C12 C11 C17 O12 . . -177.5(2) no
C16 C11 C17 O12 . . .8(2) no
C12 C11 C17 O11 . . 1.4(2) no
C16 C11 C17 O11 . . 179.6(2) no
